data_1501643
loop_
_publ_author_name
'Christian Courseille'
'NGuyen Ba Chanh'
'Thierry Maris'
'Abdelaziz Daoud'
'Younes Abid'
'Michel Laguerre'

_publ_section_title
;
 Crystal structure and phase transition in the perovskite-type layer
 molecular composite NH~3~-(CH~2~)~4~-NH~3~ PbC1~4~
;
_journal_name_full 'Physica Statu Solidi A'
_journal_page_first 203
_journal_page_last 214
_journal_paper_doi 10.1002/pssa.2211430202
_journal_volume 143
_journal_year 1994
_chemical_formula_sum 'C4 H14 Cl4 N2 Pb'
_space_group_IT_number 14
_symmetry_cell_setting monoclinic
_symmetry_space_group_name_Hall '-P 2ybc'
_symmetry_space_group_name_H-M 'P 1 21/c 1'
_cell_angle_alpha 90
_cell_angle_beta 94.84(3)
_cell_angle_gamma 90
_cell_formula_units_Z 2
_cell_length_a 7.944(2)
_cell_length_b 7.772(5)
_cell_length_c 19.761(8)
_cell_volume 1215.7(10)
_exptl_crystal_colour colorless
_cod_data_source_file deposit.cif
_cod_data_source_block 2C4CuRT
_cod_original_cell_volume 1215.71
_cod_original_sg_symbol_H-M P21/c
_cod_original_formula_sum 'C4 H14 N2 Pb Cl4'
_cod_database_code 1501643

loop_
_symmetry_equiv_pos_as_xyz
X,Y,Z
-X,Y+1/2,-Z+1/2
-X,-Y,-Z
X,-Y+1/2,Z+1/2

loop_
_atom_site_label
_atom_site_type_symbol
_atom_site_fract_x
_atom_site_fract_y
_atom_site_fract_z
_atom_site_adp_type
_atom_site_attached_hydrogens
Pb1 Pb -0.2613(1) 0.6599(1) 0.2519(1) Uani 0
Cl1 Cl -0.2566(8) 0.6856(9) 0.1090(3) Uani 0
Cl2 Cl -0.1916(8) 0.6864(9) 0.3993(3) Uani 0
Cl3 Cl -0.0482(8) 0.3563(8) 0.2485(3) Uani 0
Cl4 Cl -0.5824(8) 0.4847(8) 0.2485(3) Uani 0
N1 N 0.8662(23) 0.4135(25) -0.1252(9) Uani 3
C1 C 0.7455(40) 0.3014(39) -0.0920(14) Uani 2
C2 C 0.7734(31) 0.3025(45) -0.0163(12) Uani 2
C3 C 0.6485(30) 0.1920(37) 0.0161(12) Uani 2
C4 C 0.6564(32) 0.1961(34) 0.0899(13) Uani 2
N2 N 0.8056(27) 0.0890(30) 0.1224(11) Uani 3

loop_
_atom_site_aniso_label
_atom_site_aniso_U_11
_atom_site_aniso_U_22
_atom_site_aniso_U_33
_atom_site_aniso_U_12
_atom_site_aniso_U_13
_atom_site_aniso_U_23
Pb1 0.0107(6) 0.0246(7) 0.0204(6) 0.0005(3) 0.0030(4) 0.0007(4)
Cl1 0.0257(9) 0.0406(35) 0.0314(28) 0.0051(24) -0.0039(23) -0.0003(25)
Cl2 0.0321(32) 0.0397(35) 0.0325(29) 0.0023(26) 0.0053(25) 0.0018(26)
Cl3 0.0385(44) 0.0320(22) 0.0314(29) 0.0093(25) 0.0054(27) 0.0021(25)
Cl4 0.0387(33) 0.0452(39) 0.0353(29) -0.0152(31) -0.0014(25) 0.0008(30)
N1 0.0268(80) 0.0354(96) 0.0216(90) -0.0246(88) 0.0057(77) 0.0057(82)
C1 0.0741(79) 0.0416(91) 0.0399(90) 0.0259(89) 0.0076(85) 0.0275(85)
C2 0.0281(85) 0.0866(84) 0.0154(75) -0.0051(45) -0.0024(98) 0.0172(70)
C3 0.0297(83) 0.0528(78) 0.0283(80) 0.0024(76) -0.0142(95) 0.0026(29)
C4 0.0374(76) 0.0350(95) 0.0299(85) -0.0020(19) 0.0054(53) 0.0163(60)
N2 0.0400(1) 0.0400(1) 0.0400(1) 0.0000(1) 0.0034(1) 0.0000(1)
